data_7022423
loop_
_publ_author_name
'Majumder, Samit'
'Mondal, Suraj'
'Lemoine, Pascale'
'Mohanta, Sasankasekhar'

_publ_section_title
;
 Dinuclear mixed-valence Co(III)Co(II) complexes derived from a
 macrocyclic ligand: unique example of a Co(III)Co(II) complex showing
 catecholase activity.
;
_journal_issue 13
_journal_name_full 'Dalton transactions (Cambridge, England : 2003)'
_journal_page_first 4561
_journal_page_last 4569
_journal_paper_doi 10.1039/c2dt32629a
_journal_volume 42
_journal_year 2013
_chemical_formula_sum 'C35 H41 Co2 N8 O5'
_chemical_formula_weight 771.63
_chemical_name_systematic
;
?
;
_space_group_IT_number 2
_symmetry_cell_setting triclinic
_symmetry_space_group_name_Hall '-P 1'
_symmetry_space_group_name_H-M 'P -1'
_atom_sites_solution_hydrogens geom
_atom_sites_solution_primary direct
_atom_sites_solution_secondary difmap
_audit_creation_method SHELXL-97
_cell_angle_alpha 96.958(5)
_cell_angle_beta 101.226(5)
_cell_angle_gamma 104.979(5)
_cell_formula_units_Z 2
_cell_length_a 9.631(4)
_cell_length_b 12.255(5)
_cell_length_c 16.296(7)
_cell_measurement_reflns_used 3953
_cell_measurement_temperature 296(2)
_cell_measurement_theta_max 24.84
_cell_measurement_theta_min 2.25
_cell_volume 1792.4(13)
_computing_cell_refinement 'Bruker SAINT'
_computing_data_collection 'Bruker APEX2'
_computing_data_reduction 'Bruker SAINT'
_computing_molecular_graphics 'Bruker SHELXTL'
_computing_publication_material 'Bruker SHELXTL'
_computing_structure_refinement 'SHELXL-97 (Sheldrick, 2008)'
_computing_structure_solution 'SHELXS-97 (Sheldrick, 2008)'
_diffrn_ambient_temperature 296(2)
_diffrn_measured_fraction_theta_full 0.977
_diffrn_measured_fraction_theta_max 0.977
_diffrn_measurement_device_type 'Bruker APEX-II CCD'
_diffrn_measurement_method '\f and \w scans'
_diffrn_radiation_monochromator graphite
_diffrn_radiation_source 'fine-focus sealed tube'
_diffrn_radiation_type MoK\a
_diffrn_radiation_wavelength 0.71073
_diffrn_reflns_av_R_equivalents 0.0238
_diffrn_reflns_av_sigmaI/netI 0.0418
_diffrn_reflns_limit_h_max 11
_diffrn_reflns_limit_h_min -11
_diffrn_reflns_limit_k_max 14
_diffrn_reflns_limit_k_min -14
_diffrn_reflns_limit_l_max 19
_diffrn_reflns_limit_l_min -19
_diffrn_reflns_number 12975
_diffrn_reflns_theta_full 25.50
_diffrn_reflns_theta_max 25.50
_diffrn_reflns_theta_min 1.30
_exptl_absorpt_coefficient_mu 0.978
_exptl_absorpt_correction_T_max 0.8436
_exptl_absorpt_correction_T_min 0.7920
_exptl_absorpt_correction_type multi-scan
_exptl_absorpt_process_details 'SADABS (Sheldrick, 1996)'
_exptl_crystal_colour Red
_exptl_crystal_density_diffrn 1.430
_exptl_crystal_density_method 'not measured'
_exptl_crystal_description Block
_exptl_crystal_F_000 802
_exptl_crystal_size_max 0.25
_exptl_crystal_size_mid 0.20
_exptl_crystal_size_min 0.18
_refine_diff_density_max 2.305
_refine_diff_density_min -1.604
_refine_diff_density_rms 0.094
_refine_ls_extinction_method none
_refine_ls_goodness_of_fit_ref 1.022
_refine_ls_hydrogen_treatment constr
_refine_ls_matrix_type full
_refine_ls_number_parameters 489
_refine_ls_number_reflns 6530
_refine_ls_number_restraints 3
_refine_ls_restrained_S_all 1.026
_refine_ls_R_factor_all 0.1014
_refine_ls_R_factor_gt 0.0770
_refine_ls_shift/su_max 0.000
_refine_ls_shift/su_mean 0.000
_refine_ls_structure_factor_coef Fsqd
_refine_ls_weighting_details 'calc w=1/[\s^2^(Fo^2^)+(0.1000P)^2^+8.0000P] where P=(Fo^2^+2Fc^2^)/3'
_refine_ls_weighting_scheme calc
_refine_ls_wR_factor_gt 0.2088
_refine_ls_wR_factor_ref 0.2300
_reflns_number_gt 4891
_reflns_number_total 6530
_reflns_threshold_expression >2sigma(I)
_cod_data_source_file c2dt32629a.txt
_cod_data_source_block 2
_cod_depositor_comments
;
The following automatic conversions were performed:

'_symmetry_cell_setting' value 'Triclinic' changed to 'triclinic'
according to /home/saulius/struct/CIF-dictionaries/cif_core.dic
dictionary named 'cif_core.dic' version 2.4.2 from 2011-04-26.

Automatic conversion script
Id: cif_fix_values 1891 2012-01-12 08:04:46Z andrius 
;
_cod_original_cell_volume 1792.4(14)
_cod_original_sg_symbol_H-M P-1
_cod_database_code 7022423

loop_
_symmetry_equiv_pos_as_xyz
'x, y, z'
'-x, -y, -z'

loop_
_atom_site_label
_atom_site_type_symbol
_atom_site_fract_x
_atom_site_fract_y
_atom_site_fract_z
_atom_site_U_iso_or_equiv
_atom_site_adp_type
_atom_site_occupancy
_atom_site_symmetry_multiplicity
_atom_site_calc_flag
_atom_site_refinement_flags
Co2 Co 0.33938(12) 0.15039(11) 0.31157(7) 0.0381(3) Uani 0.85 1 d P
Co1 Co 0.00922(9) 0.07042(8) 0.22370(5) 0.0481(3) Uani 1 1 d .
N2 N -0.1557(5) -0.0140(4) 0.2612(3) 0.0408(11) Uani 1 1 d .
O1 O 0.1937(4) 0.1576(3) 0.2018(3) 0.0420(9) Uani 1 1 d .
C18 C -0.1040(6) 0.1081(5) 0.4830(4) 0.0387(13) Uani 1 1 d .
H18 H -0.2025 0.0759 0.4835 0.046 Uiso 1 1 calc R
O4 O 0.055(2) 0.4051(9) 0.3053(15) 0.213(9) Uani 0.80 1 d PD
O2 O 0.1354(4) 0.1017(3) 0.3366(2) 0.0365(8) Uani 1 1 d .
C17 C -0.0575(6) 0.0836(5) 0.4090(4) 0.0369(12) Uani 1 1 d .
C19 C -0.0094(7) 0.1783(5) 0.5557(4) 0.0404(13) Uani 1 1 d .
C16 C -0.1663(6) 0.0058(5) 0.3382(4) 0.0379(12) Uani 1 1 d .
H16 H -0.2540 -0.0345 0.3500 0.045 Uiso 1 1 calc R
C7 C 0.2412(13) 0.4439(10) -0.0477(8) 0.115(4) Uani 1 1 d D
H7A H 0.3423 0.4626 -0.0541 0.138 Uiso 1 1 calc R
H7B H 0.1776 0.3985 -0.1011 0.138 Uiso 1 1 calc R
N5 N 0.0531(6) -0.0526(10) 0.1961(4) 0.112(4) Uani 1 1 d .
C33 C 0.4529(8) -0.0568(7) 0.3466(5) 0.0632(19) Uani 1 1 d .
C15 C -0.2754(6) -0.1066(5) 0.2024(4) 0.0469(15) Uani 1 1 d .
H15A H -0.3526 -0.1345 0.2316 0.056 Uiso 1 1 calc R
H15B H -0.2370 -0.1698 0.1866 0.056 Uiso 1 1 calc R
C12 C -0.3423(7) -0.0687(6) 0.1222(4) 0.0485(15) Uani 1 1 d .
C13 C -0.4706(8) -0.1728(7) 0.0717(5) 0.065(2) Uani 1 1 d .
H13A H -0.5456 -0.1893 0.1032 0.098 Uiso 1 1 calc R
H13B H -0.4345 -0.2383 0.0625 0.098 Uiso 1 1 calc R
H13C H -0.5117 -0.1559 0.0178 0.098 Uiso 1 1 calc R
C11 C -0.2298(7) -0.0432(6) 0.0682(4) 0.0483(15) Uani 1 1 d .
H11A H -0.1987 -0.1113 0.0554 0.058 Uiso 1 1 calc R
H11B H -0.2775 -0.0272 0.0147 0.058 Uiso 1 1 calc R
N1 N -0.0975(5) 0.0543(4) 0.1083(3) 0.0428(11) Uani 1 1 d .
C9 C -0.0559(7) 0.1276(6) 0.0620(4) 0.0459(14) Uani 1 1 d .
H9 H -0.1220 0.1216 0.0107 0.055 Uiso 1 1 calc R
C6 C 0.0808(7) 0.2182(5) 0.0797(4) 0.0448(14) Uani 1 1 d .
C5 C 0.0945(8) 0.2923(6) 0.0208(5) 0.0592(18) Uani 1 1 d .
H5 H 0.0115 0.2879 -0.0211 0.071 Uiso 1 1 calc R
C4 C 0.2273(9) 0.3719(7) 0.0227(5) 0.067(2) Uani 1 1 d .
C3 C 0.3477(9) 0.3746(7) 0.0859(5) 0.066(2) Uani 1 1 d .
H3 H 0.4385 0.4261 0.0877 0.079 Uiso 1 1 calc R
C2 C 0.3403(7) 0.3042(5) 0.1470(4) 0.0486(15) Uani 1 1 d .
C1 C 0.2034(6) 0.2250(5) 0.1455(4) 0.0410(13) Uani 1 1 d .
C10 C 0.4783(7) 0.3175(6) 0.2078(4) 0.0505(16) Uani 1 1 d .
H10 H 0.5625 0.3677 0.1991 0.061 Uiso 1 1 calc R
N4 N 0.4965(5) 0.2679(5) 0.2715(3) 0.0467(12) Uani 1 1 d .
C28 C 0.6475(6) 0.2974(6) 0.3243(4) 0.0519(16) Uani 1 1 d .
H28A H 0.7144 0.3465 0.2975 0.062 Uiso 1 1 calc R
H28B H 0.6768 0.2277 0.3274 0.062 Uiso 1 1 calc R
C27 C 0.6620(6) 0.3586(5) 0.4143(4) 0.0456(14) Uani 1 1 d .
C29 C 0.6047(9) 0.4629(6) 0.4137(5) 0.0646(19) Uani 1 1 d .
H29A H 0.5005 0.4388 0.3883 0.097 Uiso 1 1 calc R
H29B H 0.6551 0.5136 0.3814 0.097 Uiso 1 1 calc R
H29C H 0.6224 0.5024 0.4710 0.097 Uiso 1 1 calc R
C26 C 0.5853(6) 0.2771(6) 0.4653(4) 0.0489(15) Uani 1 1 d .
H26A H 0.6243 0.2116 0.4641 0.059 Uiso 1 1 calc R
H26B H 0.6096 0.3158 0.5240 0.059 Uiso 1 1 calc R
N3 N 0.4233(5) 0.2348(4) 0.4354(3) 0.0395(11) Uani 1 1 d .
C25 C 0.3490(6) 0.2386(5) 0.4916(4) 0.0389(13) Uani 1 1 d .
H25 H 0.4034 0.2745 0.5463 0.047 Uiso 1 1 calc R
C21 C 0.1911(6) 0.1946(5) 0.4819(3) 0.0357(12) Uani 1 1 d .
C22 C 0.0911(6) 0.1274(4) 0.4065(3) 0.0343(12) Uani 1 1 d .
C23 C -0.0654(8) 0.2060(6) 0.6342(4) 0.0547(16) Uani 1 1 d .
H23A H -0.1664 0.2084 0.6159 0.066 Uiso 1 1 calc R
H23B H -0.0675 0.1436 0.6658 0.066 Uiso 1 1 calc R
C24 C 0.0210(10) 0.3153(8) 0.6930(5) 0.081(3) Uani 1 1 d .
H24A H 0.1204 0.3131 0.7140 0.121 Uiso 1 1 calc R
H24B H -0.0241 0.3252 0.7399 0.121 Uiso 1 1 calc R
H24C H 0.0227 0.3784 0.6632 0.121 Uiso 1 1 calc R
C20 C 0.1370(7) 0.2193(5) 0.5534(4) 0.0412(13) Uani 1 1 d .
H20 H 0.2032 0.2657 0.6020 0.049 Uiso 1 1 calc R
C30 C 0.8282(7) 0.3975(7) 0.4579(5) 0.067(2) Uani 1 1 d .
H30A H 0.8811 0.4483 0.4266 0.100 Uiso 1 1 calc R
H30B H 0.8643 0.3316 0.4593 0.100 Uiso 1 1 calc R
H30C H 0.8427 0.4368 0.5150 0.100 Uiso 1 1 calc R
C14 C -0.3987(8) 0.0347(6) 0.1437(5) 0.0590(18) Uani 1 1 d .
H14A H -0.3169 0.0992 0.1741 0.089 Uiso 1 1 calc R
H14B H -0.4682 0.0161 0.1785 0.089 Uiso 1 1 calc R
H14C H -0.4462 0.0535 0.0921 0.089 Uiso 1 1 calc R
C31 C 0.1273(8) -0.1157(7) 0.1708(4) 0.0594(19) Uani 1 1 d .
O3 O 0.1972(8) -0.1787(7) 0.1456(4) 0.103(2) Uani 1 1 d .
N6 N -0.0390(7) 0.2125(5) 0.2533(4) 0.0435(13) Uani 0.85 1 d P
C32 C 0.0078(16) 0.3080(8) 0.2744(10) 0.099(5) Uani 0.80 1 d PD
N7 N 0.4229(6) 0.0223(6) 0.3216(4) 0.0645(16) Uani 1 1 d .
O5 O 0.4866(9) -0.1321(8) 0.3693(6) 0.132(3) Uani 1 1 d .
C8 C 0.203(3) 0.5468(15) -0.0307(13) 0.262(13) Uani 1 1 d D
H8A H 0.2123 0.5880 -0.0768 0.393 Uiso 1 1 calc R
H8B H 0.2678 0.5934 0.0210 0.393 Uiso 1 1 calc R
H8C H 0.1026 0.5289 -0.0249 0.393 Uiso 1 1 calc R
Co2A Co 0.3260(6) 0.2059(6) 0.3142(4) 0.0297(12) Uani 0.15 1 d P
N6A N 0.251(3) 0.337(3) 0.325(2) 0.045(9) Uani 0.15 1 d P
C32A C 0.148(4) 0.371(5) 0.316(3) 0.066(12) Uani 0.20 1 d P
N8 N 0.5649(11) 0.6199(7) 0.2384(7) 0.109(3) Uani 1 1 d .
C34 C 0.3027(12) 0.6109(10) 0.2442(8) 0.112(4) Uani 1 1 d .
H34A H 0.2826 0.6803 0.2308 0.168 Uiso 1 1 calc R
H34B H 0.2892 0.6024 0.3002 0.168 Uiso 1 1 calc R
H34C H 0.2361 0.5463 0.2035 0.168 Uiso 1 1 calc R
C35 C 0.4487(11) 0.6162(7) 0.2415(6) 0.079(2) Uani 1 1 d .
O4A O -0.035(9) 0.369(6) 0.235(5) 0.21(3) Uiso 0.20 1 d PD

loop_
_atom_site_aniso_label
_atom_site_aniso_U_11
_atom_site_aniso_U_22
_atom_site_aniso_U_33
_atom_site_aniso_U_23
_atom_site_aniso_U_13
_atom_site_aniso_U_12
Co2 0.0302(5) 0.0397(7) 0.0450(6) 0.0060(5) 0.0105(4) 0.0106(5)
Co1 0.0378(5) 0.0570(6) 0.0434(5) 0.0129(4) 0.0082(4) 0.0025(4)
N2 0.032(2) 0.044(3) 0.042(3) 0.008(2) 0.007(2) 0.003(2)
O1 0.033(2) 0.048(2) 0.045(2) 0.0152(19) 0.0120(17) 0.0074(18)
C18 0.035(3) 0.041(3) 0.044(3) 0.014(3) 0.015(2) 0.012(2)
O4 0.236(19) 0.064(7) 0.35(2) -0.029(10) 0.194(19) 0.005(9)
O2 0.0306(19) 0.042(2) 0.036(2) 0.0020(16) 0.0104(16) 0.0092(16)
C17 0.034(3) 0.035(3) 0.041(3) 0.010(2) 0.007(2) 0.008(2)
C19 0.045(3) 0.043(3) 0.040(3) 0.012(3) 0.016(3) 0.017(3)
C16 0.034(3) 0.037(3) 0.046(3) 0.008(2) 0.014(2) 0.013(2)
C7 0.106(8) 0.115(9) 0.132(10) 0.082(8) 0.036(7) 0.014(7)
N5 0.018(3) 0.256(12) 0.051(4) 0.079(6) 0.004(3) -0.001(5)
C33 0.052(4) 0.050(4) 0.090(6) 0.020(4) 0.016(4) 0.014(4)
C15 0.034(3) 0.049(4) 0.046(3) 0.004(3) 0.004(3) -0.001(3)
C12 0.035(3) 0.060(4) 0.044(3) 0.008(3) 0.004(3) 0.006(3)
C13 0.045(4) 0.079(5) 0.053(4) 0.007(4) -0.004(3) -0.001(4)
C11 0.039(3) 0.057(4) 0.041(3) 0.004(3) 0.003(3) 0.007(3)
N1 0.035(3) 0.053(3) 0.041(3) 0.011(2) 0.011(2) 0.012(2)
C9 0.043(3) 0.057(4) 0.039(3) 0.009(3) 0.009(3) 0.019(3)
C6 0.045(3) 0.051(4) 0.045(3) 0.013(3) 0.020(3) 0.015(3)
C5 0.063(4) 0.068(5) 0.055(4) 0.025(4) 0.019(3) 0.025(4)
C4 0.069(5) 0.068(5) 0.067(5) 0.035(4) 0.022(4) 0.009(4)
C3 0.061(5) 0.069(5) 0.067(5) 0.025(4) 0.025(4) 0.004(4)
C2 0.050(4) 0.050(4) 0.045(3) 0.011(3) 0.019(3) 0.005(3)
C1 0.043(3) 0.046(3) 0.038(3) 0.008(3) 0.020(3) 0.012(3)
C10 0.044(4) 0.050(4) 0.053(4) 0.005(3) 0.020(3) 0.001(3)
N4 0.035(3) 0.055(3) 0.049(3) 0.004(3) 0.016(2) 0.009(2)
C28 0.031(3) 0.058(4) 0.064(4) 0.008(3) 0.015(3) 0.006(3)
C27 0.032(3) 0.041(3) 0.059(4) 0.006(3) 0.007(3) 0.006(3)
C29 0.063(5) 0.047(4) 0.083(5) 0.007(4) 0.020(4) 0.014(3)
C26 0.035(3) 0.051(4) 0.056(4) 0.013(3) 0.005(3) 0.007(3)
N3 0.033(2) 0.036(3) 0.045(3) 0.004(2) 0.007(2) 0.006(2)
C25 0.039(3) 0.036(3) 0.040(3) 0.006(2) 0.006(2) 0.009(2)
C21 0.037(3) 0.032(3) 0.038(3) 0.008(2) 0.007(2) 0.010(2)
C22 0.034(3) 0.034(3) 0.038(3) 0.008(2) 0.010(2) 0.013(2)
C23 0.062(4) 0.065(4) 0.045(4) 0.009(3) 0.026(3) 0.021(3)
C24 0.089(6) 0.084(6) 0.065(5) -0.018(4) 0.038(5) 0.018(5)
C20 0.047(3) 0.037(3) 0.038(3) 0.005(2) 0.009(3) 0.010(3)
C30 0.034(4) 0.073(5) 0.075(5) 0.016(4) 0.003(3) -0.008(3)
C14 0.049(4) 0.073(5) 0.062(4) 0.015(4) 0.013(3) 0.027(4)
C31 0.042(4) 0.075(5) 0.044(4) 0.010(3) 0.003(3) -0.006(4)
O3 0.086(5) 0.136(6) 0.087(4) -0.014(4) 0.007(4) 0.061(5)
N6 0.047(3) 0.037(3) 0.050(3) 0.005(3) 0.017(3) 0.016(3)
C32 0.141(12) 0.044(6) 0.159(12) 0.031(7) 0.115(11) 0.044(7)
N7 0.047(3) 0.066(4) 0.074(4) -0.008(3) 0.020(3) 0.011(3)
O5 0.107(6) 0.130(6) 0.196(9) 0.087(6) 0.051(6) 0.062(5)
C8 0.41(4) 0.201(19) 0.30(3) 0.20(2) 0.20(3) 0.16(2)
Co2A 0.026(3) 0.027(3) 0.038(3) 0.003(3) 0.011(2) 0.010(2)
N6A 0.023(15) 0.09(3) 0.040(18) 0.035(18) 0.023(13) 0.027(17)
C32A 0.032(19) 0.11(3) 0.07(3) 0.04(2) 0.029(17) 0.02(2)
N8 0.084(6) 0.075(5) 0.163(9) 0.034(6) 0.016(6) 0.018(5)
C34 0.091(8) 0.101(8) 0.148(11) 0.017(7) 0.034(7) 0.031(6)
C35 0.074(6) 0.060(5) 0.101(7) 0.023(5) 0.017(5) 0.017(5)

loop_
_atom_type_symbol
_atom_type_description
_atom_type_scat_dispersion_real
_atom_type_scat_dispersion_imag
_atom_type_scat_source
C C 0.0033 0.0016 'International Tables Vol C Tables 4.2.6.8 and 6.1.1.4'
H H 0.0000 0.0000 'International Tables Vol C Tables 4.2.6.8 and 6.1.1.4'
N N 0.0061 0.0033 'International Tables Vol C Tables 4.2.6.8 and 6.1.1.4'
O O 0.0106 0.0060 'International Tables Vol C Tables 4.2.6.8 and 6.1.1.4'
Co Co 0.3494 0.9721 'International Tables Vol C Tables 4.2.6.8 and 6.1.1.4'

loop_
_geom_angle_atom_site_label_1
_geom_angle_atom_site_label_2
_geom_angle_atom_site_label_3
_geom_angle
Co2A Co2 N7 166.0(5)
Co2A Co2 O2 82.7(5)
N7 Co2 O2 107.0(2)
Co2A Co2 N3 72.3(5)
N7 Co2 N3 97.3(2)
O2 Co2 N3 89.04(17)
Co2A Co2 N4 68.1(5)
N7 Co2 N4 103.4(2)
O2 Co2 N4 149.34(19)
N3 Co2 N4 91.0(2)
Co2A Co2 O1 69.4(5)
N7 Co2 O1 122.4(2)
O2 Co2 O1 74.97(15)
N3 Co2 O1 139.91(19)
N4 Co2 O1 85.62(19)
N5 Co1 N2 90.5(2)
N5 Co1 N1 89.3(2)
N2 Co1 N1 95.4(2)
N5 Co1 O2 92.6(2)
N2 Co1 O2 91.48(18)
N1 Co1 O2 172.84(19)
N5 Co1 N6 178.7(3)
N2 Co1 N6 90.6(2)
N1 Co1 N6 90.0(2)
O2 Co1 N6 88.0(2)
N5 Co1 O1 89.0(2)
N2 Co1 O1 171.82(19)
N1 Co1 O1 92.74(19)
O2 Co1 O1 80.38(16)
N6 Co1 O1 89.9(2)
C16 N2 C15 117.0(5)
C16 N2 Co1 121.9(4)
C15 N2 Co1 121.1(4)
C1 O1 Co2A 120.4(4)
C1 O1 Co1 124.7(4)
Co2A O1 Co1 103.2(2)
C1 O1 Co2 133.1(4)
Co2A O1 Co2 20.37(18)
Co1 O1 Co2 99.36(17)
C19 C18 C17 122.3(5)
C19 C18 H18 118.8
C17 C18 H18 118.8
C32A O4 C32 75(3)
C32A O4 O4A 117(5)
C32 O4 O4A 57(2)
C22 O2 Co1 123.3(3)
C22 O2 Co2 130.4(3)
Co1 O2 Co2 101.20(17)
C22 O2 Co2A 120.8(4)
Co1 O2 Co2A 99.0(2)
Co2 O2 Co2A 20.22(16)
C18 C17 C22 120.6(5)
C18 C17 C16 116.9(5)
C22 C17 C16 122.3(5)
C20 C19 C18 116.8(5)
C20 C19 C23 122.4(6)
C18 C19 C23 120.8(5)
N2 C16 C17 127.4(5)
N2 C16 H16 116.3
C17 C16 H16 116.3
C8 C7 C4 112.8(11)
C8 C7 H7A 109.0
C4 C7 H7A 109.0
C8 C7 H7B 109.0
C4 C7 H7B 109.0
H7A C7 H7B 107.8
C31 N5 Co1 157.9(6)
O5 C33 N7 177.3(10)
N2 C15 C12 113.1(5)
N2 C15 H15A 109.0
C12 C15 H15A 109.0
N2 C15 H15B 109.0
C12 C15 H15B 109.0
H15A C15 H15B 107.8
C11 C12 C15 109.8(5)
C11 C12 C14 111.6(6)
C15 C12 C14 111.2(5)
C11 C12 C13 107.4(5)
C15 C12 C13 105.9(5)
C14 C12 C13 110.7(6)
C12 C13 H13A 109.5
C12 C13 H13B 109.5
H13A C13 H13B 109.5
C12 C13 H13C 109.5
H13A C13 H13C 109.5
H13B C13 H13C 109.5
N1 C11 C12 114.3(5)
N1 C11 H11A 108.7
C12 C11 H11A 108.7
N1 C11 H11B 108.7
C12 C11 H11B 108.7
H11A C11 H11B 107.6
C9 N1 C11 116.6(5)
C9 N1 Co1 121.2(4)
C11 N1 Co1 122.2(4)
N1 C9 C6 127.9(6)
N1 C9 H9 116.1
C6 C9 H9 116.1
C5 C6 C1 120.2(6)
C5 C6 C9 116.4(6)
C1 C6 C9 122.9(5)
C4 C5 C6 122.4(7)
C4 C5 H5 118.8
C6 C5 H5 118.8
C3 C4 C5 116.7(6)
C3 C4 C7 122.3(8)
C5 C4 C7 120.8(8)
C4 C3 C2 123.5(7)
C4 C3 H3 118.2
C2 C3 H3 118.2
C3 C2 C1 119.2(6)
C3 C2 C10 116.1(6)
C1 C2 C10 124.7(6)
O1 C1 C6 121.6(5)
O1 C1 C2 120.4(5)
C6 C1 C2 117.9(5)
N4 C10 C2 127.1(6)
N4 C10 H10 116.4
C2 C10 H10 116.4
C10 N4 C28 116.6(5)
C10 N4 Co2A 117.5(5)
C28 N4 Co2A 122.2(5)
C10 N4 Co2 128.3(4)
C28 N4 Co2 115.1(4)
Co2A N4 Co2 20.43(18)
N4 C28 C27 112.5(5)
N4 C28 H28A 109.1
C27 C28 H28A 109.1
N4 C28 H28B 109.1
C27 C28 H28B 109.1
H28A C28 H28B 107.8
C26 C27 C29 110.8(6)
C26 C27 C28 111.2(5)
C29 C27 C28 111.8(6)
C26 C27 C30 107.0(5)
C29 C27 C30 109.3(6)
C28 C27 C30 106.5(5)
C27 C29 H29A 109.5
C27 C29 H29B 109.5
H29A C29 H29B 109.5
C27 C29 H29C 109.5
H29A C29 H29C 109.5
H29B C29 H29C 109.5
N3 C26 C27 114.9(5)
N3 C26 H26A 108.5
C27 C26 H26A 108.5
N3 C26 H26B 108.5
C27 C26 H26B 108.5
H26A C26 H26B 107.5
C25 N3 C26 116.7(5)
C25 N3 Co2A 120.6(4)
C26 N3 Co2A 121.4(4)
C25 N3 Co2 125.4(4)
C26 N3 Co2 117.1(4)
Co2A N3 Co2 20.54(18)
N3 C25 C21 128.6(5)
N3 C25 H25 115.7
C21 C25 H25 115.7
C20 C21 C22 119.1(5)
C20 C21 C25 116.5(5)
C22 C21 C25 124.5(5)
O2 C22 C17 120.4(5)
O2 C22 C21 121.9(5)
C17 C22 C21 117.7(5)
C24 C23 C19 116.1(6)
C24 C23 H23A 108.3
C19 C23 H23A 108.3
C24 C23 H23B 108.3
C19 C23 H23B 108.3
H23A C23 H23B 107.4
C23 C24 H24A 109.5
C23 C24 H24B 109.5
H24A C24 H24B 109.5
C23 C24 H24C 109.5
H24A C24 H24C 109.5
H24B C24 H24C 109.5
C19 C20 C21 123.4(6)
C19 C20 H20 118.3
C21 C20 H20 118.3
C27 C30 H30A 109.5
C27 C30 H30B 109.5
H30A C30 H30B 109.5
C27 C30 H30C 109.5
H30A C30 H30C 109.5
H30B C30 H30C 109.5
C12 C14 H14A 109.5
C12 C14 H14B 109.5
H14A C14 H14B 109.5
C12 C14 H14C 109.5
H14A C14 H14C 109.5
H14B C14 H14C 109.5
O3 C31 N5 178.8(9)
C32 N6 Co1 144.6(8)
N6 C32 O4A 120(5)
N6 C32 O4 172.5(19)
O4A C32 O4 65(4)
N6 C32 C32A 129(3)
O4A C32 C32A 104(5)
O4 C32 C32A 50(2)
C33 N7 Co2 160.7(6)
C7 C8 H8A 109.5
C7 C8 H8B 109.5
H8A C8 H8B 109.5
C7 C8 H8C 109.5
H8A C8 H8C 109.5
H8B C8 H8C 109.5
Co2 Co2A N6A 168.0(11)
Co2 Co2A N4 91.4(5)
N6A Co2A N4 100.4(9)
Co2 Co2A O1 90.3(5)
N6A Co2A O1 86.9(10)
N4 Co2A O1 93.6(3)
Co2 Co2A N3 87.1(5)
N6A Co2A N3 93.2(10)
N4 Co2A N3 98.5(3)
O1 Co2A N3 167.7(4)
Co2 Co2A O2 77.1(5)
N6A Co2A O2 90.9(9)
N4 Co2A O2 165.0(4)
O1 Co2A O2 77.0(2)
N3 Co2A O2 90.6(3)
C32A N6A Co2A 147(4)
O4 C32A N6A 177(4)
O4 C32A C32 55.7(19)
N6A C32A C32 126(5)
C35 C34 H34A 109.5
C35 C34 H34B 109.5
H34A C34 H34B 109.5
C35 C34 H34C 109.5
H34A C34 H34C 109.5
H34B C34 H34C 109.5
N8 C35 C34 179.3(13)
C32 O4A O4 58(2)

loop_
_geom_bond_atom_site_label_1
_geom_bond_atom_site_label_2
_geom_bond_distance
Co2 Co2A 0.722(6)
Co2 N7 1.950(7)
Co2 O2 2.036(4)
Co2 N3 2.055(5)
Co2 N4 2.068(5)
Co2 O1 2.074(4)
Co1 N5 1.700(12)
Co1 N2 1.910(5)
Co1 N1 1.919(5)
Co1 O2 1.930(4)
Co1 N6 1.945(6)
Co1 O1 1.945(4)
N2 C16 1.278(7)
N2 C15 1.471(7)
O1 C1 1.308(7)
O1 Co2A 1.941(7)
C18 C19 1.378(8)
C18 C17 1.393(8)
C18 H18 0.9300
O4 C32A 1.08(4)
O4 C32 1.167(13)
O4 O4A 1.25(7)
O2 C22 1.324(6)
O2 Co2A 2.072(7)
C17 C22 1.403(8)
C17 C16 1.444(8)
C19 C20 1.378(8)
C19 C23 1.518(8)
C16 H16 0.9300
C7 C8 1.413(15)
C7 C4 1.536(11)
C7 H7A 0.9700
C7 H7B 0.9700
N5 C31 1.266(13)
C33 O5 1.133(10)
C33 N7 1.176(10)
C15 C12 1.522(9)
C15 H15A 0.9700
C15 H15B 0.9700
C12 C11 1.519(9)
C12 C14 1.531(10)
C12 C13 1.539(9)
C13 H13A 0.9600
C13 H13B 0.9600
C13 H13C 0.9600
C11 N1 1.476(8)
C11 H11A 0.9700
C11 H11B 0.9700
N1 C9 1.278(8)
C9 C6 1.438(9)
C9 H9 0.9300
C6 C5 1.401(9)
C6 C1 1.409(9)
C5 C4 1.386(10)
C5 H5 0.9300
C4 C3 1.383(11)
C3 C2 1.395(9)
C3 H3 0.9300
C2 C1 1.415(8)
C2 C10 1.453(9)
C10 N4 1.271(8)
C10 H10 0.9300
N4 C28 1.467(8)
N4 Co2A 1.920(7)
C28 C27 1.528(9)
C28 H28A 0.9700
C28 H28B 0.9700
C27 C26 1.515(9)
C27 C29 1.517(9)
C27 C30 1.541(8)
C29 H29A 0.9600
C29 H29B 0.9600
C29 H29C 0.9600
C26 N3 1.472(7)
C26 H26A 0.9700
C26 H26B 0.9700
N3 C25 1.271(7)
N3 Co2A 1.961(7)
C25 C21 1.446(8)
C25 H25 0.9300
C21 C20 1.398(8)
C21 C22 1.413(8)
C23 C24 1.485(10)
C23 H23A 0.9700
C23 H23B 0.9700
C24 H24A 0.9600
C24 H24B 0.9600
C24 H24C 0.9600
C20 H20 0.9300
C30 H30A 0.9600
C30 H30B 0.9600
C30 H30C 0.9600
C14 H14A 0.9600
C14 H14B 0.9600
C14 H14C 0.9600
C31 O3 1.232(10)
N6 C32 1.123(12)
C32 O4A 1.15(2)
C32 C32A 1.36(4)
C8 H8A 0.9600
C8 H8B 0.9600
C8 H8C 0.9600
Co2A N6A 1.92(4)
N6A C32A 1.17(5)
N8 C35 1.119(12)
C34 C35 1.401(14)
C34 H34A 0.9600
C34 H34B 0.9600
C34 H34C 0.9600
